data_4037910
loop_
_publ_author_name
'Maeng, Chanyoung'
'Son, Jeong-Yu'
'Lee, Seung Cheol'
'Baek, Yonghyeon'
'Um, Kyusik'
'Han, Sang Hoon'
'Ko, Gi Hoon'
'Han, Gi Uk'
'Lee, Kyungsup'
'Lee, Kooyeon'
'Lee, Phil Ho'

_publ_section_title
;
 Expansion of Azulenes as Nonbenzenoid Aromatic Compounds for C--H
 Activation: Rhodium- and Iridium-Catalyzed Oxidative Cyclization of
 Azulene Carboxylic Acids with Alkynes for the Synthesis of
 Azulenolactones and Benzoazulenes
;
_journal_name_full 'The Journal of Organic Chemistry'
_journal_paper_doi 10.1021/acs.joc.9b03448
_journal_year 2020
_chemical_formula_sum 'C41 H31 Cl2 N O4 S'
_chemical_formula_weight 704.63
_space_group_crystal_system monoclinic
_space_group_IT_number 14
_space_group_name_Hall '-P 2ybc'
_space_group_name_H-M_alt 'P 1 21/c 1'
_atom_sites_solution_hydrogens mixed
_audit_creation_method SHELXL-2018/3
_cell_angle_alpha 90
_cell_angle_beta 92.99(3)
_cell_angle_gamma 90
_cell_formula_units_Z 4
_cell_length_a 13.916(3)
_cell_length_b 13.548(3)
_cell_length_c 18.394(4)
_cell_measurement_reflns_used 64419
_cell_measurement_temperature 223(2)
_cell_measurement_theta_max 33.575
_cell_measurement_theta_min 0.418
_cell_volume 3463.2(13)
_computing_cell_refinement HKL3000sm
_computing_data_collection 'PAL BL2D-SMDC Program'
_computing_data_reduction HKL3000sm
_computing_structure_refinement SHELXL
_computing_structure_solution SHELXS
_diffrn_ambient_temperature 223(2)
_diffrn_measured_fraction_theta_full 0.945
_diffrn_measured_fraction_theta_max 0.960
_diffrn_measurement_device_type 'Rayonix MX225HS CCD area detector'
_diffrn_measurement_method 'omega scan'
_diffrn_radiation_type synchrotron
_diffrn_radiation_wavelength 0.730
_diffrn_reflns_av_R_equivalents 0.0587
_diffrn_reflns_av_unetI/netI 0.0466
_diffrn_reflns_Laue_measured_fraction_full 0.945
_diffrn_reflns_Laue_measured_fraction_max 0.960
_diffrn_reflns_limit_h_max 19
_diffrn_reflns_limit_h_min -19
_diffrn_reflns_limit_k_max 18
_diffrn_reflns_limit_k_min -18
_diffrn_reflns_limit_l_max 25
_diffrn_reflns_limit_l_min -25
_diffrn_reflns_number 31196
_diffrn_reflns_point_group_measured_fraction_full 0.945
_diffrn_reflns_point_group_measured_fraction_max 0.960
_diffrn_reflns_theta_full 25.976
_diffrn_reflns_theta_max 29.999
_diffrn_reflns_theta_min 1.505
_diffrn_source 'PLSII 2D bending magnet'
_exptl_absorpt_coefficient_mu 0.310
_exptl_absorpt_correction_T_max 1.000
_exptl_absorpt_correction_T_min 0.899
_exptl_absorpt_correction_type empirical
_exptl_absorpt_process_details 'HKL3000sm Scalepack'
_exptl_crystal_colour green
_exptl_crystal_density_diffrn 1.351
_exptl_crystal_description rod
_exptl_crystal_F_000 1464
_exptl_crystal_size_max 0.088
_exptl_crystal_size_mid 0.041
_exptl_crystal_size_min 0.035
_refine_diff_density_max 0.464
_refine_diff_density_min -0.929
_refine_diff_density_rms 0.107
_refine_ls_extinction_coef 0.0064(19)
_refine_ls_extinction_expression Fc^*^=kFc[1+0.001xFc^2^\l^3^/sin(2\q)]^-1/4^
_refine_ls_extinction_method 'SHELXL-2018/3 (Sheldrick 2018)'
_refine_ls_goodness_of_fit_ref 1.106
_refine_ls_hydrogen_treatment mixed
_refine_ls_matrix_type full
_refine_ls_number_parameters 475
_refine_ls_number_reflns 8951
_refine_ls_number_restraints 119
_refine_ls_restrained_S_all 1.139
_refine_ls_R_factor_all 0.1227
_refine_ls_R_factor_gt 0.0967
_refine_ls_shift/su_max 0.000
_refine_ls_shift/su_mean 0.000
_refine_ls_structure_factor_coef Fsqd
_refine_ls_weighting_details 'w=1/[\s^2^(Fo^2^)+(0.2000P)^2^] where P=(Fo^2^+2Fc^2^)/3'
_refine_ls_weighting_scheme calc
_refine_ls_wR_factor_gt 0.2819
_refine_ls_wR_factor_ref 0.3061
_reflns_Friedel_coverage 0.000
_reflns_number_gt 5791
_reflns_number_total 8951
_reflns_threshold_expression 'I > 2\s(I)'
_cod_data_source_file jo9b03448_si_002.cif
_cod_data_source_block PO16061O_014
_cod_original_cell_volume 3463.2(12)
_cod_original_sg_symbol_H-M 'P 21/c'
_cod_database_code 4037910
_shelx_shelxl_version_number 2018/3
_shelx_space_group_comment
;
The symmetry employed for this shelxl refinement is uniquely defined
by the following loop, which should always be used as a source of
symmetry information in preference to the above space-group names.
They are only intended as comments.
;
_shelx_estimated_absorpt_t_min 0.973
_shelx_estimated_absorpt_t_max 0.989

loop_
_space_group_symop_operation_xyz
'x, y, z'
'-x, y+1/2, -z+1/2'
'-x, -y, -z'
'x, -y-1/2, z-1/2'

loop_
_atom_site_label
_atom_site_type_symbol
_atom_site_fract_x
_atom_site_fract_y
_atom_site_fract_z
_atom_site_U_iso_or_equiv
_atom_site_adp_type
_atom_site_occupancy
_atom_site_site_symmetry_order
_atom_site_calc_flag
_atom_site_refinement_flags_posn
_atom_site_refinement_flags_adp
_atom_site_refinement_flags_occupancy
_atom_site_disorder_assembly
_atom_site_disorder_group
C1 C 0.76581(15) 0.40455(16) 0.49230(12) 0.0405(5) Uani 1 1 d . . . . .
C2 C 0.72657(15) 0.32268(16) 0.45467(13) 0.0416(5) Uani 1 1 d . . . . .
C3 C 0.74166(17) 0.33659(17) 0.38114(13) 0.0447(5) Uani 1 1 d . . . . .
C4 C 0.7087(2) 0.2714(2) 0.32596(14) 0.0559(6) Uani 1 1 d . . . . .
H4 H 0.677018 0.214796 0.341981 0.067 Uiso 1 1 calc R U . . .
C5 C 0.7162(2) 0.2784(2) 0.25163(15) 0.0662(8) Uani 1 1 d . . . . .
H5 H 0.690692 0.225211 0.224031 0.079 Uiso 1 1 calc R U . . .
C6 C 0.7566(3) 0.3539(2) 0.21250(16) 0.0679(8) Uani 1 1 d . . . . .
H6 H 0.753569 0.345074 0.161749 0.081 Uiso 1 1 calc R U . . .
C7 C 0.8005(2) 0.4403(2) 0.23673(15) 0.0645(8) Uani 1 1 d . . . . .
H7 H 0.822220 0.481840 0.200077 0.077 Uiso 1 1 calc R U . . .
C8 C 0.81734(19) 0.4746(2) 0.30792(14) 0.0523(6) Uani 1 1 d . . . . .
H8 H 0.849402 0.535555 0.312341 0.063 Uiso 1 1 calc R U . . .
C9 C 0.79354(16) 0.43170(17) 0.37280(12) 0.0433(5) Uani 1 1 d . . . . .
C10 C 0.80838(16) 0.47084(17) 0.44478(12) 0.0418(5) Uani 1 1 d . . . . .
C11 C 0.85010(16) 0.56157(17) 0.47288(13) 0.0431(5) Uani 1 1 d . . . . .
C12 C 0.89776(17) 0.63667(17) 0.42732(13) 0.0451(5) Uani 1 1 d . . . . .
C13 C 0.98591(18) 0.6162(2) 0.39704(15) 0.0539(6) Uani 1 1 d . . . . .
H13 H 1.014613 0.553854 0.403848 0.065 Uiso 1 1 calc R U . . .
C14 C 1.0308(2) 0.6879(2) 0.35706(16) 0.0606(7) Uani 1 1 d . . . . .
H14 H 1.089877 0.673863 0.336701 0.073 Uiso 1 1 calc R U . . .
C15 C 0.9898(2) 0.7783(2) 0.34715(17) 0.0649(7) Uani 1 1 d . . . . .
H15 H 1.020632 0.826382 0.319814 0.078 Uiso 1 1 calc R U . . .
C16 C 0.9034(2) 0.7999(2) 0.37694(18) 0.0656(8) Uani 1 1 d . . . . .
H16 H 0.875744 0.862770 0.370282 0.079 Uiso 1 1 calc R U . . .
C17 C 0.85726(19) 0.72877(19) 0.41677(15) 0.0534(6) Uani 1 1 d . . . . .
H17 H 0.798068 0.743485 0.436665 0.064 Uiso 1 1 calc R U . . .
C18 C 0.84375(16) 0.57957(17) 0.54521(13) 0.0445(5) Uani 1 1 d . . . . .
C19 C 0.87845(18) 0.66601(18) 0.58755(14) 0.0481(5) Uani 1 1 d . . . . .
C20 C 0.97231(19) 0.7000(2) 0.58598(16) 0.0573(6) Uani 1 1 d . . . . .
H20 H 1.015214 0.668791 0.555526 0.069 Uiso 1 1 calc R U . . .
C21 C 1.0039(2) 0.7791(2) 0.62856(18) 0.0664(8) Uani 1 1 d . . . . .
H21 H 1.067508 0.802009 0.626678 0.080 Uiso 1 1 calc R U . . .
C22 C 0.9409(2) 0.8238(2) 0.67373(17) 0.0647(7) Uani 1 1 d . . . . .
H22 H 0.961962 0.877109 0.703182 0.078 Uiso 1 1 calc R U . . .
C23 C 0.8480(2) 0.7913(2) 0.67604(17) 0.0649(7) Uani 1 1 d . . . . .
H23 H 0.805650 0.822534 0.706943 0.078 Uiso 1 1 calc R U . . .
C24 C 0.8161(2) 0.7134(2) 0.63354(16) 0.0583(7) Uani 1 1 d . . . . .
H24 H 0.752112 0.691852 0.635350 0.070 Uiso 1 1 calc R U . . .
O25 O 0.79857(12) 0.51507(12) 0.59082(9) 0.0474(4) Uani 1 1 d . . . . .
C26 C 0.75894(17) 0.42697(17) 0.56887(13) 0.0439(5) Uani 1 1 d . . . . .
O27 O 0.72108(15) 0.37817(14) 0.61388(9) 0.0577(5) Uani 1 1 d . . . . .
C28 C 0.67453(17) 0.23747(16) 0.48637(12) 0.0425(5) Uani 1 1 d . . . . .
C29 C 0.72584(18) 0.14286(16) 0.49769(13) 0.0456(5) Uani 1 1 d . . . . .
C30 C 0.8252(2) 0.14223(19) 0.51083(16) 0.0541(6) Uani 1 1 d . . . . .
H30 H 0.859368 0.202067 0.511175 0.065 Uiso 1 1 calc R U . . .
C31 C 0.8743(2) 0.0543(2) 0.52344(18) 0.0660(8) Uani 1 1 d . . . . .
H31 H 0.941458 0.055210 0.532210 0.079 Uiso 1 1 calc R U . . .
C32 C 0.8262(3) -0.0338(2) 0.52326(17) 0.0687(8) Uani 1 1 d . . . . .
H32 H 0.860126 -0.092959 0.531936 0.082 Uiso 1 1 calc R U . . .
C33 C 0.7291(3) -0.0353(2) 0.5105(2) 0.0733(9) Uani 1 1 d . . . . .
H33 H 0.695960 -0.095767 0.510660 0.088 Uiso 1 1 calc R U . . .
C34 C 0.6782(2) 0.0526(2) 0.49711(18) 0.0621(7) Uani 1 1 d . . . . .
H34 H 0.611173 0.050568 0.487635 0.074 Uiso 1 1 calc R U . . .
C35 C 0.58382(17) 0.24953(17) 0.50462(14) 0.0473(5) Uani 1 1 d . . . . .
H35 H 0.551454 0.195436 0.523985 0.057 Uiso 1 1 calc R U . . .
N36 N 0.53433(16) 0.34001(16) 0.49611(13) 0.0519(5) Uani 1 1 d . . . . .
H36 H 0.564(3) 0.386(3) 0.494(2) 0.078 Uiso 1 1 d . U . . .
S37 S 0.42581(4) 0.35591(5) 0.52197(4) 0.0517(2) Uani 1 1 d . . . . .
O38 O 0.39686(13) 0.44930(13) 0.49212(11) 0.0577(5) Uani 1 1 d . . . . .
O39 O 0.37307(14) 0.26949(15) 0.50257(14) 0.0692(6) Uani 1 1 d . . . . .
C40 C 0.4313(2) 0.3660(3) 0.61711(19) 0.0671(8) Uani 1 1 d . . . . .
C41 C 0.4483(3) 0.4555(4) 0.6488(2) 0.0952(12) Uani 1 1 d . . . . .
H41 H 0.458505 0.511402 0.619932 0.114 Uiso 1 1 calc R U . . .
C42 C 0.4505(4) 0.4638(5) 0.7246(3) 0.1204(17) Uani 1 1 d . . . . .
H42 H 0.460741 0.526075 0.746156 0.144 Uiso 1 1 calc R U . . .
C43 C 0.4384(4) 0.3843(6) 0.7679(3) 0.1186(19) Uani 1 1 d . . . . .
C44 C 0.4185(5) 0.2924(7) 0.7339(3) 0.135(2) Uani 1 1 d . . . . .
H44 H 0.407926 0.236373 0.762553 0.162 Uiso 1 1 calc R U . . .
C45 C 0.4144(4) 0.2843(4) 0.6590(3) 0.1089(15) Uani 1 1 d . . . . .
H45 H 0.400069 0.223223 0.636659 0.131 Uiso 1 1 calc R U . . .
C46 C 0.4420(5) 0.3922(8) 0.8507(3) 0.182(4) Uani 1 1 d . . . . .
H46A H 0.403172 0.340276 0.870522 0.273 Uiso 1 1 calc R U . . .
H46B H 0.417140 0.455989 0.864695 0.273 Uiso 1 1 calc R U . . .
H46C H 0.508068 0.385513 0.869668 0.273 Uiso 1 1 calc R U . . .
C47 C 0.7436(12) 0.514(2) 0.7622(9) 0.160(4) Uani 0.533(7) 1 d D U P A 1
H47A H 0.740064 0.578497 0.738530 0.192 Uiso 0.533(7) 1 calc R U P A 1
H47B H 0.710849 0.467044 0.728600 0.192 Uiso 0.533(7) 1 calc R U P A 1
Cl48 Cl 0.8667(4) 0.4796(4) 0.7686(3) 0.158(2) Uani 0.533(7) 1 d D U P A 1
Cl49 Cl 0.6827(3) 0.5204(3) 0.82957(19) 0.1485(17) Uani 0.533(7) 1 d D U P A 1
C50 C 0.7582(15) 0.533(2) 0.7552(10) 0.153(4) Uani 0.467(7) 1 d D U P A 2
H50A H 0.798712 0.583596 0.734550 0.184 Uiso 0.467(7) 1 calc R U P A 2
H50B H 0.731039 0.492973 0.714598 0.184 Uiso 0.467(7) 1 calc R U P A 2
Cl51 Cl 0.8319(6) 0.4563(4) 0.8106(5) 0.189(3) Uani 0.467(7) 1 d D U P A 2
Cl52 Cl 0.6758(7) 0.5835(8) 0.7913(5) 0.247(3) Uani 0.467(7) 1 d D U P A 2

loop_
_atom_site_aniso_label
_atom_site_aniso_U_11
_atom_site_aniso_U_22
_atom_site_aniso_U_33
_atom_site_aniso_U_23
_atom_site_aniso_U_13
_atom_site_aniso_U_12
C1 0.0371(10) 0.0370(10) 0.0493(11) 0.0048(9) 0.0193(8) 0.0044(8)
C2 0.0386(10) 0.0362(10) 0.0517(12) 0.0026(9) 0.0193(9) 0.0054(8)
C3 0.0460(12) 0.0376(11) 0.0527(12) -0.0008(9) 0.0232(10) 0.0041(9)
C4 0.0666(16) 0.0472(13) 0.0562(14) -0.0075(11) 0.0253(12) -0.0036(12)
C5 0.083(2) 0.0622(17) 0.0558(15) -0.0146(13) 0.0247(14) -0.0086(15)
C6 0.085(2) 0.0700(19) 0.0507(14) -0.0085(13) 0.0267(14) -0.0079(16)
C7 0.083(2) 0.0601(16) 0.0527(14) 0.0049(13) 0.0292(13) -0.0036(14)
C8 0.0588(14) 0.0473(13) 0.0531(13) 0.0039(11) 0.0228(11) -0.0028(11)
C9 0.0428(11) 0.0409(11) 0.0483(11) 0.0006(9) 0.0218(9) 0.0038(9)
C10 0.0388(10) 0.0387(11) 0.0496(11) 0.0009(9) 0.0188(9) 0.0038(8)
C11 0.0396(11) 0.0375(11) 0.0541(12) 0.0013(9) 0.0198(9) 0.0023(8)
C12 0.0413(11) 0.0429(12) 0.0525(12) 0.0003(10) 0.0176(9) -0.0023(9)
C13 0.0458(13) 0.0537(14) 0.0643(15) 0.0069(12) 0.0238(11) 0.0051(11)
C14 0.0482(14) 0.0693(18) 0.0666(16) 0.0053(14) 0.0237(12) -0.0064(13)
C15 0.0649(17) 0.0639(17) 0.0677(17) 0.0136(14) 0.0217(13) -0.0179(13)
C16 0.0707(18) 0.0466(14) 0.0815(19) 0.0118(14) 0.0236(15) -0.0002(13)
C17 0.0505(13) 0.0457(13) 0.0659(15) 0.0053(11) 0.0207(11) 0.0019(10)
C18 0.0421(11) 0.0383(11) 0.0545(12) 0.0032(10) 0.0179(9) 0.0010(9)
C19 0.0493(13) 0.0414(12) 0.0549(13) -0.0004(10) 0.0162(10) 0.0020(10)
C20 0.0477(13) 0.0569(15) 0.0685(16) -0.0101(13) 0.0149(11) 0.0008(11)
C21 0.0553(16) 0.0635(17) 0.0807(19) -0.0097(15) 0.0073(14) -0.0058(13)
C22 0.0748(19) 0.0537(16) 0.0660(17) -0.0114(13) 0.0063(14) -0.0014(14)
C23 0.0714(18) 0.0567(15) 0.0688(17) -0.0120(14) 0.0251(14) -0.0005(14)
C24 0.0578(15) 0.0520(14) 0.0674(16) -0.0084(12) 0.0255(12) -0.0015(12)
O25 0.0537(9) 0.0439(9) 0.0465(8) -0.0001(7) 0.0208(7) -0.0032(7)
C26 0.0457(12) 0.0392(11) 0.0481(12) 0.0022(9) 0.0153(9) 0.0009(9)
O27 0.0718(12) 0.0547(10) 0.0488(9) 0.0038(8) 0.0234(8) -0.0140(9)
C28 0.0475(12) 0.0349(10) 0.0470(11) -0.0016(9) 0.0192(9) 0.0000(9)
C29 0.0519(13) 0.0361(11) 0.0506(12) 0.0001(9) 0.0202(10) 0.0044(9)
C30 0.0511(14) 0.0439(13) 0.0692(16) -0.0026(11) 0.0194(12) 0.0067(10)
C31 0.0626(17) 0.0576(17) 0.0786(19) -0.0041(14) 0.0130(14) 0.0175(13)
C32 0.089(2) 0.0477(15) 0.0709(18) 0.0022(13) 0.0225(16) 0.0248(15)
C33 0.088(2) 0.0362(13) 0.098(2) 0.0006(14) 0.0284(18) 0.0027(14)
C34 0.0617(16) 0.0386(12) 0.088(2) -0.0010(13) 0.0211(14) 0.0009(11)
C35 0.0443(12) 0.0372(11) 0.0623(14) 0.0018(10) 0.0217(10) 0.0007(9)
N36 0.0440(11) 0.0383(10) 0.0757(15) 0.0059(10) 0.0251(10) 0.0019(8)
S37 0.0390(3) 0.0460(4) 0.0723(5) 0.0029(3) 0.0222(3) 0.0019(2)
O38 0.0440(9) 0.0495(10) 0.0809(13) 0.0032(9) 0.0172(9) 0.0087(7)
O39 0.0464(10) 0.0542(11) 0.1090(16) -0.0039(11) 0.0240(10) -0.0079(8)
C40 0.0498(14) 0.079(2) 0.0752(18) 0.0094(16) 0.0256(13) 0.0139(14)
C41 0.120(3) 0.091(3) 0.077(2) -0.006(2) 0.019(2) 0.001(2)
C42 0.139(4) 0.139(5) 0.085(3) -0.022(3) 0.023(3) -0.002(4)
C43 0.088(3) 0.189(6) 0.081(3) 0.018(4) 0.033(2) 0.030(4)
C44 0.138(5) 0.178(6) 0.093(3) 0.056(4) 0.041(3) 0.010(4)
C45 0.122(4) 0.114(4) 0.094(3) 0.029(3) 0.035(2) -0.001(3)
C46 0.134(5) 0.339(12) 0.075(3) 0.009(5) 0.021(3) 0.038(6)
C47 0.197(6) 0.147(6) 0.136(5) -0.024(5) 0.020(5) 0.032(5)
Cl48 0.187(4) 0.149(3) 0.134(3) -0.062(2) -0.038(2) 0.096(3)
Cl49 0.228(4) 0.115(2) 0.110(2) -0.0060(16) 0.082(2) -0.026(2)
C50 0.184(6) 0.146(6) 0.132(5) -0.018(5) 0.020(5) 0.022(5)
Cl51 0.244(6) 0.104(3) 0.217(6) -0.019(3) 0.000(5) 0.005(3)
Cl52 0.254(6) 0.261(7) 0.225(6) 0.017(6) 0.013(5) 0.041(6)

loop_
_atom_type_symbol
_atom_type_description
_atom_type_scat_dispersion_real
_atom_type_scat_dispersion_imag
_atom_type_scat_source
C C 0.0034 0.0017 'International Tables Vol C Tables 4.2.6.8 and 6.1.1.4'
H H 0.0000 0.0000 'International Tables Vol C Tables 4.2.6.8 and 6.1.1.4'
N N 0.0066 0.0035 'International Tables Vol C Tables 4.2.6.8 and 6.1.1.4'
O O 0.0116 0.0065 'International Tables Vol C Tables 4.2.6.8 and 6.1.1.4'
S S 0.1303 0.1314 'International Tables Vol C Tables 4.2.6.8 and 6.1.1.4'
Cl Cl 0.1553 0.1685 'International Tables Vol C Tables 4.2.6.8 and 6.1.1.4'

loop_
_geom_angle_atom_site_label_1
_geom_angle_atom_site_label_2
_geom_angle_atom_site_label_3
_geom_angle
_geom_angle_site_symmetry_1
_geom_angle_site_symmetry_3
_geom_angle_publ_flag
C2 C1 C10 111.4(2) . . ?
C2 C1 C26 127.0(2) . . ?
C10 C1 C26 121.5(2) . . ?
C3 C2 C1 107.32(19) . . ?
C3 C2 C28 125.7(2) . . ?
C1 C2 C28 127.0(2) . . ?
C2 C3 C4 123.9(2) . . ?
C2 C3 C9 108.4(2) . . ?
C4 C3 C9 127.7(2) . . ?
C5 C4 C3 129.4(3) . . ?
C5 C4 H4 115.3 . . ?
C3 C4 H4 115.3 . . ?
C4 C5 C6 128.2(3) . . ?
C4 C5 H5 115.9 . . ?
C6 C5 H5 115.9 . . ?
C7 C6 C5 129.9(3) . . ?
C7 C6 H6 115.1 . . ?
C5 C6 H6 115.1 . . ?
C6 C7 C8 129.2(3) . . ?
C6 C7 H7 115.4 . . ?
C8 C7 H7 115.4 . . ?
C9 C8 C7 129.2(3) . . ?
C9 C8 H8 115.4 . . ?
C7 C8 H8 115.4 . . ?
C8 C9 C10 127.8(2) . . ?
C8 C9 C3 126.3(2) . . ?
C10 C9 C3 105.83(19) . . ?
C1 C10 C9 107.1(2) . . ?
C1 C10 C11 119.7(2) . . ?
C9 C10 C11 133.1(2) . . ?
C18 C11 C10 117.2(2) . . ?
C18 C11 C12 118.7(2) . . ?
C10 C11 C12 124.1(2) . . ?
C17 C12 C13 118.9(2) . . ?
C17 C12 C11 120.3(2) . . ?
C13 C12 C11 120.8(2) . . ?
C14 C13 C12 120.0(3) . . ?
C14 C13 H13 120.0 . . ?
C12 C13 H13 120.0 . . ?
C15 C14 C13 120.3(2) . . ?
C15 C14 H14 119.9 . . ?
C13 C14 H14 119.9 . . ?
C14 C15 C16 120.4(2) . . ?
C14 C15 H15 119.8 . . ?
C16 C15 H15 119.8 . . ?
C15 C16 C17 120.0(3) . . ?
C15 C16 H16 120.0 . . ?
C17 C16 H16 120.0 . . ?
C12 C17 C16 120.4(2) . . ?
C12 C17 H17 119.8 . . ?
C16 C17 H17 119.8 . . ?
C11 C18 O25 122.3(2) . . ?
C11 C18 C19 128.6(2) . . ?
O25 C18 C19 109.14(19) . . ?
C20 C19 C24 118.3(3) . . ?
C20 C19 C18 122.4(2) . . ?
C24 C19 C18 119.2(2) . . ?
C21 C20 C19 121.1(3) . . ?
C21 C20 H20 119.4 . . ?
C19 C20 H20 119.4 . . ?
C22 C21 C20 119.2(3) . . ?
C22 C21 H21 120.4 . . ?
C20 C21 H21 120.4 . . ?
C23 C22 C21 120.6(3) . . ?
C23 C22 H22 119.7 . . ?
C21 C22 H22 119.7 . . ?
C22 C23 C24 120.5(3) . . ?
C22 C23 H23 119.8 . . ?
C24 C23 H23 119.8 . . ?
C23 C24 C19 120.4(3) . . ?
C23 C24 H24 119.8 . . ?
C19 C24 H24 119.8 . . ?
C26 O25 C18 124.12(17) . . ?
O27 C26 O25 117.5(2) . . ?
O27 C26 C1 127.4(2) . . ?
O25 C26 C1 115.10(19) . . ?
C35 C28 C29 121.9(2) . . ?
C35 C28 C2 119.2(2) . . ?
C29 C28 C2 118.95(19) . . ?
C30 C29 C34 117.7(2) . . ?
C30 C29 C28 119.9(2) . . ?
C34 C29 C28 122.3(2) . . ?
C31 C30 C29 120.7(3) . . ?
C31 C30 H30 119.6 . . ?
C29 C30 H30 119.6 . . ?
C32 C31 C30 120.8(3) . . ?
C32 C31 H31 119.6 . . ?
C30 C31 H31 119.6 . . ?
C33 C32 C31 119.7(3) . . ?
C33 C32 H32 120.1 . . ?
C31 C32 H32 120.1 . . ?
C32 C33 C34 120.4(3) . . ?
C32 C33 H33 119.8 . . ?
C34 C33 H33 119.8 . . ?
C29 C34 C33 120.6(3) . . ?
C29 C34 H34 119.7 . . ?
C33 C34 H34 119.7 . . ?
C28 C35 N36 122.8(2) . . ?
C28 C35 H35 118.6 . . ?
N36 C35 H35 118.6 . . ?
C35 N36 S37 122.67(17) . . ?
C35 N36 H36 117(3) . . ?
S37 N36 H36 116(3) . . ?
O39 S37 O38 120.18(13) . . ?
O39 S37 N36 107.12(12) . . ?
O38 S37 N36 104.67(11) . . ?
O39 S37 C40 108.10(16) . . ?
O38 S37 C40 108.13(14) . . ?
N36 S37 C40 108.11(14) . . ?
C41 C40 C45 120.6(4) . . ?
C41 C40 S37 119.7(3) . . ?
C45 C40 S37 119.7(3) . . ?
C40 C41 C42 119.5(5) . . ?
C40 C41 H41 120.2 . . ?
C42 C41 H41 120.2 . . ?
C43 C42 C41 121.7(5) . . ?
C43 C42 H42 119.1 . . ?
C41 C42 H42 119.1 . . ?
C42 C43 C44 117.9(5) . . ?
C42 C43 C46 122.1(7) . . ?
C44 C43 C46 119.9(6) . . ?
C45 C44 C43 120.6(6) . . ?
C45 C44 H44 119.7 . . ?
C43 C44 H44 119.7 . . ?
C40 C45 C44 119.7(6) . . ?
C40 C45 H45 120.2 . . ?
C44 C45 H45 120.2 . . ?
C43 C46 H46A 109.5 . . ?
C43 C46 H46B 109.5 . . ?
H46A C46 H46B 109.5 . . ?
C43 C46 H46C 109.5 . . ?
H46A C46 H46C 109.5 . . ?
H46B C46 H46C 109.5 . . ?
Cl49 C47 Cl48 122.2(11) . . ?
Cl49 C47 H47A 106.8 . . ?
Cl48 C47 H47A 106.8 . . ?
Cl49 C47 H47B 106.8 . . ?
Cl48 C47 H47B 106.8 . . ?
H47A C47 H47B 106.6 . . ?
Cl52 C50 Cl51 116.5(11) . . ?
Cl52 C50 H50A 108.2 . . ?
Cl51 C50 H50A 108.2 . . ?
Cl52 C50 H50B 108.2 . . ?
Cl51 C50 H50B 108.2 . . ?
H50A C50 H50B 107.3 . . ?

loop_
_geom_bond_atom_site_label_1
_geom_bond_atom_site_label_2
_geom_bond_distance
_geom_bond_site_symmetry_2
_geom_bond_publ_flag
C1 C2 1.403(3) . ?
C1 C10 1.406(3) . ?
C1 C26 1.449(3) . ?
C2 C3 1.392(3) . ?
C2 C28 1.497(3) . ?
C3 C4 1.404(4) . ?
C3 C9 1.489(3) . ?
C4 C5 1.380(4) . ?
C4 H4 0.9400 . ?
C5 C6 1.387(4) . ?
C5 H5 0.9400 . ?
C6 C7 1.384(4) . ?
C6 H6 0.9400 . ?
C7 C8 1.398(4) . ?
C7 H7 0.9400 . ?
C8 C9 1.383(3) . ?
C8 H8 0.9400 . ?
C9 C10 1.431(3) . ?
C10 C11 1.444(3) . ?
C11 C18 1.360(3) . ?
C11 C12 1.495(3) . ?
C12 C17 1.379(3) . ?
C12 C13 1.401(3) . ?
C13 C14 1.386(4) . ?
C13 H13 0.9400 . ?
C14 C15 1.359(5) . ?
C14 H14 0.9400 . ?
C15 C16 1.379(4) . ?
C15 H15 0.9400 . ?
C16 C17 1.388(4) . ?
C16 H16 0.9400 . ?
C17 H17 0.9400 . ?
C18 O25 1.385(3) . ?
C18 C19 1.474(3) . ?
C19 C20 1.386(4) . ?
C19 C24 1.399(3) . ?
C20 C21 1.386(4) . ?
C20 H20 0.9400 . ?
C21 C22 1.379(4) . ?
C21 H21 0.9400 . ?
C22 C23 1.369(5) . ?
C22 H22 0.9400 . ?
C23 C24 1.373(4) . ?
C23 H23 0.9400 . ?
C24 H24 0.9400 . ?
O25 C26 1.367(3) . ?
C26 O27 1.202(3) . ?
C28 C35 1.333(3) . ?
C28 C29 1.477(3) . ?
C29 C30 1.391(4) . ?
C29 C34 1.391(4) . ?
C30 C31 1.387(4) . ?
C30 H30 0.9400 . ?
C31 C32 1.368(5) . ?
C31 H31 0.9400 . ?
C32 C33 1.359(5) . ?
C32 H32 0.9400 . ?
C33 C34 1.402(4) . ?
C33 H33 0.9400 . ?
C34 H34 0.9400 . ?
C35 N36 1.411(3) . ?
C35 H35 0.9400 . ?
N36 S37 1.621(2) . ?
N36 H36 0.75(4) . ?
S37 O39 1.417(2) . ?
S37 O38 1.4289(19) . ?
S37 C40 1.753(4) . ?
C40 C41 1.361(5) . ?
C40 C45 1.376(6) . ?
C41 C42 1.398(6) . ?
C41 H41 0.9400 . ?
C42 C43 1.355(8) . ?
C42 H42 0.9400 . ?
C43 C44 1.414(9) . ?
C43 C46 1.526(7) . ?
C44 C45 1.381(8) . ?
C44 H44 0.9400 . ?
C45 H45 0.9400 . ?
C46 H46A 0.9700 . ?
C46 H46B 0.9700 . ?
C46 H46C 0.9700 . ?
C47 Cl49 1.539(14) . ?
C47 Cl48 1.772(13) . ?
C47 H47A 0.9800 . ?
C47 H47B 0.9800 . ?
C50 Cl52 1.520(14) . ?
C50 Cl51 1.746(15) . ?
C50 H50A 0.9800 . ?
C50 H50B 0.9800 . ?

loop_
_geom_hbond_atom_site_label_D
_geom_hbond_atom_site_label_H
_geom_hbond_atom_site_label_A
_geom_hbond_distance_DH
_geom_hbond_distance_HA
_geom_hbond_distance_DA
_geom_hbond_angle_DHA
_geom_hbond_site_symmetry_A
_geom_hbond_publ_flag
N36 H36 O38 0.75(4) 2.31(4) 3.015(3) 157(4) 3_666 yes

loop_
_geom_torsion_atom_site_label_1
_geom_torsion_atom_site_label_2
_geom_torsion_atom_site_label_3
_geom_torsion_atom_site_label_4
_geom_torsion
_geom_torsion_site_symmetry_1
_geom_torsion_site_symmetry_2
_geom_torsion_site_symmetry_3
_geom_torsion_site_symmetry_4
_geom_torsion_publ_flag
C10 C1 C2 C3 -1.4(3) . . . . ?
C26 C1 C2 C3 173.6(2) . . . . ?
C10 C1 C2 C28 -179.2(2) . . . . ?
C26 C1 C2 C28 -4.2(4) . . . . ?
C1 C2 C3 C4 -177.4(2) . . . . ?
C28 C2 C3 C4 0.5(4) . . . . ?
C1 C2 C3 C9 0.4(2) . . . . ?
C28 C2 C3 C9 178.3(2) . . . . ?
C2 C3 C4 C5 177.7(3) . . . . ?
C9 C3 C4 C5 0.3(5) . . . . ?
C3 C4 C5 C6 -1.8(6) . . . . ?
C4 C5 C6 C7 1.0(6) . . . . ?
C5 C6 C7 C8 0.8(6) . . . . ?
C6 C7 C8 C9 -0.7(6) . . . . ?
C7 C8 C9 C10 -177.2(3) . . . . ?
C7 C8 C9 C3 -0.9(5) . . . . ?
C2 C3 C9 C8 -176.3(2) . . . . ?
C4 C3 C9 C8 1.4(4) . . . . ?
C2 C3 C9 C10 0.7(2) . . . . ?
C4 C3 C9 C10 178.4(2) . . . . ?
C2 C1 C10 C9 1.8(2) . . . . ?
C26 C1 C10 C9 -173.5(2) . . . . ?
C2 C1 C10 C11 177.99(19) . . . . ?
C26 C1 C10 C11 2.7(3) . . . . ?
C8 C9 C10 C1 175.4(2) . . . . ?
C3 C9 C10 C1 -1.5(2) . . . . ?
C8 C9 C10 C11 0.0(4) . . . . ?
C3 C9 C10 C11 -176.9(2) . . . . ?
C1 C10 C11 C18 -1.6(3) . . . . ?
C9 C10 C11 C18 173.4(2) . . . . ?
C1 C10 C11 C12 179.5(2) . . . . ?
C9 C10 C11 C12 -5.5(4) . . . . ?
C18 C11 C12 C17 -65.5(3) . . . . ?
C10 C11 C12 C17 113.4(3) . . . . ?
C18 C11 C12 C13 112.0(3) . . . . ?
C10 C11 C12 C13 -69.1(3) . . . . ?
C17 C12 C13 C14 -0.2(4) . . . . ?
C11 C12 C13 C14 -177.7(2) . . . . ?
C12 C13 C14 C15 0.2(5) . . . . ?
C13 C14 C15 C16 0.2(5) . . . . ?
C14 C15 C16 C17 -0.6(5) . . . . ?
C13 C12 C17 C16 -0.2(4) . . . . ?
C11 C12 C17 C16 177.4(3) . . . . ?
C15 C16 C17 C12 0.6(5) . . . . ?
C10 C11 C18 O25 -0.7(3) . . . . ?
C12 C11 C18 O25 178.3(2) . . . . ?
C10 C11 C18 C19 -179.0(2) . . . . ?
C12 C11 C18 C19 -0.1(4) . . . . ?
C11 C18 C19 C20 -52.3(4) . . . . ?
O25 C18 C19 C20 129.2(3) . . . . ?
C11 C18 C19 C24 130.5(3) . . . . ?
O25 C18 C19 C24 -48.0(3) . . . . ?
C24 C19 C20 C21 -0.2(4) . . . . ?
C18 C19 C20 C21 -177.5(3) . . . . ?
C19 C20 C21 C22 0.7(5) . . . . ?
C20 C21 C22 C23 -0.7(5) . . . . ?
C21 C22 C23 C24 0.2(5) . . . . ?
C22 C23 C24 C19 0.3(5) . . . . ?
C20 C19 C24 C23 -0.3(4) . . . . ?
C18 C19 C24 C23 177.1(3) . . . . ?
C11 C18 O25 C26 2.0(3) . . . . ?
C19 C18 O25 C26 -179.4(2) . . . . ?
C18 O25 C26 O27 -179.4(2) . . . . ?
C18 O25 C26 C1 -0.9(3) . . . . ?
C2 C1 C26 O27 2.4(4) . . . . ?
C10 C1 C26 O27 176.9(2) . . . . ?
C2 C1 C26 O25 -176.0(2) . . . . ?
C10 C1 C26 O25 -1.5(3) . . . . ?
C3 C2 C28 C35 -101.1(3) . . . . ?
C1 C2 C28 C35 76.3(3) . . . . ?
C3 C2 C28 C29 79.9(3) . . . . ?
C1 C2 C28 C29 -102.6(3) . . . . ?
C35 C28 C29 C30 -150.3(3) . . . . ?
C2 C28 C29 C30 28.6(3) . . . . ?
C35 C28 C29 C34 28.5(4) . . . . ?
C2 C28 C29 C34 -152.6(3) . . . . ?
C34 C29 C30 C31 -0.5(4) . . . . ?
C28 C29 C30 C31 178.3(2) . . . . ?
C29 C30 C31 C32 0.0(5) . . . . ?
C30 C31 C32 C33 0.1(5) . . . . ?
C31 C32 C33 C34 0.4(5) . . . . ?
C30 C29 C34 C33 1.0(4) . . . . ?
C28 C29 C34 C33 -177.8(3) . . . . ?
C32 C33 C34 C29 -0.9(5) . . . . ?
C29 C28 C35 N36 178.2(2) . . . . ?
C2 C28 C35 N36 -0.7(4) . . . . ?
C28 C35 N36 S37 -176.9(2) . . . . ?
C35 N36 S37 O39 -41.2(3) . . . . ?
C35 N36 S37 O38 -169.8(2) . . . . ?
C35 N36 S37 C40 75.1(3) . . . . ?
O39 S37 C40 C41 -158.1(3) . . . . ?
O38 S37 C40 C41 -26.5(3) . . . . ?
N36 S37 C40 C41 86.3(3) . . . . ?
O39 S37 C40 C45 19.2(4) . . . . ?
O38 S37 C40 C45 150.8(3) . . . . ?
N36 S37 C40 C45 -96.4(3) . . . . ?
C45 C40 C41 C42 1.3(7) . . . . ?
S37 C40 C41 C42 178.6(4) . . . . ?
C40 C41 C42 C43 1.6(8) . . . . ?
C41 C42 C43 C44 -3.0(9) . . . . ?
C41 C42 C43 C46 179.2(5) . . . . ?
C42 C43 C44 C45 1.8(9) . . . . ?
C46 C43 C44 C45 179.6(5) . . . . ?
C41 C40 C45 C44 -2.6(7) . . . . ?
S37 C40 C45 C44 -179.9(4) . . . . ?
C43 C44 C45 C40 1.0(9) . . . . ?
